data_2100063
loop_
_publ_author_name
'Richard E. Marsh'

_publ_section_title
;
 Space group <i>P</i>1: an update
;
_journal_issue 3
_journal_name_full 'Acta Crystallographica Section B'
_journal_page_first 359
_journal_page_last 359
_journal_paper_doi 10.1107/S0108768105009651
_journal_volume 61
_journal_year 2005
_chemical_formula_moiety 'C64 H68 O8 Ti2, C7 H8'
_chemical_formula_sum 'C71 H76 O8 Ti2'
_space_group_crystal_system triclinic
_space_group_IT_number 2
_space_group_name_Hall '-P 1'
_space_group_name_H-M_alt 'P -1'
_symmetry_space_group_name_H-M 'P -1'
_audit_creation_method CRYM
_cell_angle_alpha 73.70
_cell_angle_beta 70.09
_cell_angle_gamma 78.34
_cell_formula_units_Z 1
_cell_length_a 11.0370
_cell_length_b 12.2150
_cell_length_c 12.6590
_cell_volume 1529.374
_cod_data_source_file bk0148.cif
_cod_data_source_block NUCFAS
_cod_depositor_comments
;
  Added moiety chemical formula and Z value from Marsh (2005) paper.
  The summary chemical formula is calculated from moiety formula using
  AdHocParser
  (svn://www.crystallography.net/cod-tools/trunk/Formulae/AdHocParser.yp,
  revision 1441.)

  Andrius Merkys
  2013-11-11
;
_cod_original_sg_symbol_H-M P-1
_cod_original_formula_sum 'not given'
_cod_database_code 2100063

loop_
_space_group_symop_id
_space_group_symop_operation_xyz
1 x,y,z
2 -x,-y,-z

loop_
_atom_site_label
_atom_site_fract_x
_atom_site_fract_y
_atom_site_fract_z
_atom_site_type_symbol
Ti1 0.08055 -0.10160 0.43150 Ti
O1 -0.03125 -0.07180 0.58895 O
O2 0.09065 -0.24575 0.52880 O
O3 0.00005 -0.12445 0.34245 O
O4 0.24900 -0.10135 0.36220 O
C1 -0.03060 -0.16605 0.69010 C
C2 -0.00675 -0.27570 0.63750 C
C3 -0.15595 -0.15260 0.79130 C
C4 -0.16880 -0.06830 0.84755 C
C5 -0.27450 -0.05295 0.94375 C
C6 -0.37000 -0.12550 0.98400 C
C7 -0.36095 -0.20935 0.92960 C
C8 -0.25570 -0.22435 0.83195 C
C9 0.08665 -0.16190 0.73065 C
C10 0.19615 -0.11405 0.65520 C
C11 0.30230 -0.12050 0.68710 C
C12 0.30265 -0.17035 0.79970 C
C13 0.19250 -0.21945 0.87665 C
C14 0.08745 -0.21540 0.84135 C
C15 0.05210 -0.38240 0.71060 C
C16 -0.02350 -0.44650 0.81285 C
C17 0.03150 -0.54180 0.87780 C
C18 0.16400 -0.57560 0.84080 C
C19 0.23950 -0.51395 0.73925 C
C20 0.18455 -0.41825 0.67430 C
C21 -0.11875 -0.30230 0.60545 C
C22 -0.11485 -0.41130 0.58930 C
C23 -0.20395 -0.43740 0.54850 C
C24 -0.30230 -0.35285 0.52350 C
C25 -0.30840 -0.24250 0.53835 C
C26 -0.21875 -0.21850 0.57810 C
C27 -0.01740 -0.20595 0.28645 C
C28 0.10600 -0.26295 0.22815 C
C29 -0.09300 -0.14180 0.20285 C
C30 0.37920 -0.13715 0.30600 C
C31 0.41700 -0.25515 0.35250 C
C32 0.46300 -0.05500 0.30400 C
